data_7239731
loop_
_publ_author_name
'Sun, Yayong'
'Wang, Fupeng'
'Fu, Yunlei'
'Chen, Chao'
'Wang, Xuanyi'
'Xiao, Zhenyu'
'Liu, Yanru'
'Xu, Jixiang'
'Li, Bin'
'Wang, Lei'

_publ_section_title
;
 Two new inorganic--organic hybrid zinc phosphites and their derived
 ZnO/ZnS heterostructure for efficient photocatalytic hydrogen production
;
_journal_issue 2
_journal_name_full 'RSC Advances'
_journal_page_first 812
_journal_page_last 817
_journal_paper_doi 10.1039/C9RA06919D
_journal_volume 10
_journal_year 2020
_chemical_formula_moiety 'C7 H8 N2 O3 P Zn'
_chemical_formula_sum 'C7 H8 N2 O3 P Zn'
_chemical_formula_weight 264.49
_space_group_crystal_system orthorhombic
_space_group_IT_number 60
_space_group_name_Hall '-P 2n 2ab'
_space_group_name_H-M_alt 'P b c n'
_atom_sites_solution_hydrogens mixed
_atom_sites_solution_primary iterative
_audit_creation_date 2015-12-10
_audit_creation_method
;
Olex2 1.2
(compiled 2013.09.17 svn.r2790 for OlexSys, GUI svn.r4601)
;
_audit_update_record
;
2018-12-31 deposited with the CCDC.	2019-12-02 downloaded from the CCDC.
;
_cell_angle_alpha 90
_cell_angle_beta 90
_cell_angle_gamma 90
_cell_formula_units_Z 8
_cell_length_a 8.8182(5)
_cell_length_b 10.1110(4)
_cell_length_c 21.4930(9)
_cell_measurement_reflns_used 2216
_cell_measurement_temperature 293(2)
_cell_measurement_theta_max 28.6350
_cell_measurement_theta_min 2.9810
_cell_volume 1916.33(15)
_computing_molecular_graphics
;
O. V. Dolomanov, L. J. Bourhis, R. J. Gildea, J. A. K. Howard and H. Puschmann,
OLEX2: a complete structure solution, refinement and analysis program.
J. Appl. Cryst. (2009). 42, 339-341.
;
_computing_publication_material
;
O. V. Dolomanov, L. J. Bourhis, R. J. Gildea, J. A. K. Howard and H. Puschmann,
OLEX2: a complete structure solution, refinement and analysis program.
J. Appl. Cryst. (2009). 42, 339-341.
;
_computing_structure_refinement
;
SHELX, G.M. Sheldrick, Acta Cryst.
(2008). A64, 112-122
;
_computing_structure_solution
'L.J. Bourhis, O.V. Dolomanov, R.J. Gildea, J.A.K. Howard, H. Puschmann, in preparation (2013)'
_diffrn_ambient_temperature 293(2)
_diffrn_measured_fraction_theta_full 0.999
_diffrn_measured_fraction_theta_max 1.000
_diffrn_measurement_device_type 'Xcalibur, Atlas, Gemini ultra'
_diffrn_measurement_method '\w scans'
_diffrn_radiation_monochromator graphite
_diffrn_radiation_type MoK\a
_diffrn_radiation_wavelength 0.71073
_diffrn_reflns_av_R_equivalents 0.0453
_diffrn_reflns_av_unetI/netI 0.0453
_diffrn_reflns_Laue_measured_fraction_full 0.973
_diffrn_reflns_Laue_measured_fraction_max 1.000
_diffrn_reflns_limit_h_max 8
_diffrn_reflns_limit_h_min -10
_diffrn_reflns_limit_k_max 9
_diffrn_reflns_limit_k_min -12
_diffrn_reflns_limit_l_max 19
_diffrn_reflns_limit_l_min -25
_diffrn_reflns_number 5731
_diffrn_reflns_point_group_measured_fraction_full 0.973
_diffrn_reflns_point_group_measured_fraction_max 1.000
_diffrn_reflns_theta_full 25.242
_diffrn_reflns_theta_max 24.999
_diffrn_reflns_theta_min 2.988
_diffrn_source 'Enhance (Mo) X-ray Source'
_exptl_absorpt_coefficient_mu 2.710
_exptl_absorpt_correction_T_max 1.00000
_exptl_absorpt_correction_T_min 0.70975
_exptl_absorpt_correction_type empirical
_exptl_absorpt_process_details SADABS
_exptl_crystal_colour colorless
_exptl_crystal_density_diffrn 1.834
_exptl_crystal_density_method 'not measured'
_exptl_crystal_description block
_exptl_crystal_F_000 1064
_exptl_crystal_size_max 0.25
_exptl_crystal_size_mid 0.20
_exptl_crystal_size_min 0.18
_refine_diff_density_max 0.452
_refine_diff_density_min -0.361
_refine_diff_density_rms 0.086
_refine_ls_extinction_method none
_refine_ls_goodness_of_fit_ref 1.030
_refine_ls_hydrogen_treatment mixed
_refine_ls_matrix_type full
_refine_ls_number_parameters 131
_refine_ls_number_reflns 1686
_refine_ls_number_restraints 0
_refine_ls_restrained_S_all 1.030
_refine_ls_R_factor_all 0.0442
_refine_ls_R_factor_gt 0.0317
_refine_ls_shift/su_max 0.001
_refine_ls_shift/su_mean 0.000
_refine_ls_structure_factor_coef Fsqd
_refine_ls_weighting_details
;
 w=1/[\s^2^(Fo^2^)+(0.0370P)^2^]
 where P=(Fo^2^+2Fc^2^)/3
;
_refine_ls_weighting_scheme calc
_refine_ls_wR_factor_gt 0.0714
_refine_ls_wR_factor_ref 0.0782
_reflns_Friedel_coverage 0.000
_reflns_number_gt 1366
_reflns_number_total 1686
_reflns_threshold_expression 'I > 2\s(I)'
_cod_data_source_file c9ra06919d2.cif
_cod_data_source_block sun-12
_cod_depositor_comments 'Adding full bibliography for 7239731--7239732.cif.'
_cod_database_code 7239731
_shelxl_version_number 2013-2
_shelx_space_group_comment
;
The symmetry employed for this shelxl refinement is uniquely defined
by the following loop, which should always be used as a source of
symmetry information in preference to the above space-group names.
They are only intended as comments.
;
_olex2_refinement_description
;
1. Fixed Uiso
 At 1.2 times of:
  All C(H) groups, All C(H,H) groups
2.a Secondary CH2 refined with riding coordinates:
 C4(H4A,H4B)
2.b Aromatic/amide H refined with riding coordinates:
 C6(H6), C1(H1A), C7(H7), C3(H3), C2(H2)
;

loop_
_space_group_symop_operation_xyz
'x, y, z'
'-x+1/2, -y+1/2, z+1/2'
'x+1/2, -y+1/2, -z'
'-x, y, -z+1/2'
'-x, -y, -z'
'x-1/2, y-1/2, -z-1/2'
'-x-1/2, y-1/2, z'
'x, -y, z-1/2'

loop_
_atom_site_label
_atom_site_type_symbol
_atom_site_fract_x
_atom_site_fract_y
_atom_site_fract_z
_atom_site_U_iso_or_equiv
_atom_site_adp_type
_atom_site_occupancy
_atom_site_site_symmetry_order
_atom_site_calc_flag
_atom_site_refinement_flags_posn
_atom_site_refinement_flags_adp
_atom_site_disorder_assembly
_atom_site_disorder_group
Zn1 Zn 0.29538(4) 0.41227(3) 0.47969(2) 0.02110(16) Uani 1 1 d . . . .
P1 P 0.56828(10) 0.31791(8) 0.56402(4) 0.0205(2) Uani 1 1 d . . A -1
O1 O 0.4805(3) 0.3192(2) 0.50331(10) 0.0302(6) Uani 1 1 d . . . .
N1 N 0.1955(3) 0.4761(3) 0.55777(13) 0.0272(7) Uani 1 1 d . . . .
N2 N 0.0520(3) 0.4832(3) 0.64094(11) 0.0261(7) Uani 1 1 d . . . .
C5 C -0.0368(4) 0.3271(4) 0.72120(14) 0.0294(8) Uani 1 1 d . . . .
C6 C -0.0737(5) 0.2070(4) 0.69405(17) 0.0395(10) Uani 1 1 d . . . .
H6 H -0.1241 0.2064 0.6560 0.047 Uiso 1 1 calc R U . .
C1 C 0.0692(4) 0.4324(3) 0.58362(15) 0.0290(8) Uani 1 1 d . . . .
H1A H 0.0015 0.3744 0.5647 0.035 Uiso 1 1 calc R U . .
C4 C -0.0714(4) 0.4521(4) 0.68410(15) 0.0345(9) Uani 1 1 d . . . .
H4A H -0.1647 0.4398 0.6609 0.041 Uiso 1 1 calc R U . .
H4B H -0.0859 0.5256 0.7125 0.041 Uiso 1 1 calc R U . .
C7 C -0.0376(5) 0.0885(4) 0.72197(17) 0.0452(11) Uani 1 1 d . . . .
H7 H -0.0639 0.0090 0.7030 0.054 Uiso 1 1 calc R U . .
C3 C 0.1746(5) 0.5628(4) 0.65202(16) 0.0339(9) Uani 1 1 d . . . .
H3 H 0.1936 0.6110 0.6880 0.041 Uiso 1 1 calc R U . .
C2 C 0.2629(5) 0.5577(4) 0.60050(17) 0.0345(9) Uani 1 1 d . . . .
H2 H 0.3542 0.6022 0.5950 0.041 Uiso 1 1 calc R U . .
H1 H 0.466(4) 0.310(3) 0.6106(13) 0.023(8) Uiso 1 1 d . . . .
O2 O 0.6513(3) 0.4457(2) 0.57643(11) 0.0350(6) Uani 1 1 d . . . .
O3 O 0.6693(3) 0.1985(2) 0.57034(11) 0.0363(6) Uani 1 1 d . . . .

loop_
_atom_site_aniso_label
_atom_site_aniso_U_11
_atom_site_aniso_U_22
_atom_site_aniso_U_33
_atom_site_aniso_U_23
_atom_site_aniso_U_13
_atom_site_aniso_U_12
Zn1 0.0222(3) 0.0221(2) 0.0189(2) -0.00062(15) 0.00163(16) 0.00063(17)
P1 0.0203(5) 0.0190(4) 0.0222(5) 0.0022(3) 0.0026(4) 0.0015(4)
O1 0.0274(15) 0.0351(13) 0.0280(13) -0.0065(10) -0.0063(11) 0.0109(12)
N1 0.0284(19) 0.0298(16) 0.0233(16) -0.0034(13) 0.0019(13) 0.0032(14)
N2 0.0222(18) 0.0396(17) 0.0166(14) 0.0002(12) 0.0014(12) 0.0060(14)
C5 0.019(2) 0.051(2) 0.0181(17) -0.0006(15) 0.0030(15) 0.0015(18)
C6 0.027(2) 0.070(3) 0.0223(19) -0.0057(19) -0.0021(16) -0.003(2)
C1 0.032(2) 0.0351(19) 0.0202(18) -0.0044(15) 0.0011(16) 0.0025(17)
C4 0.027(2) 0.057(2) 0.0199(18) -0.0003(16) 0.0005(16) 0.0072(19)
C7 0.042(3) 0.052(2) 0.041(2) -0.0026(17) 0.008(2) -0.004(2)
C3 0.034(2) 0.043(2) 0.024(2) -0.0094(16) -0.0012(17) 0.0003(19)
C2 0.032(2) 0.041(2) 0.030(2) -0.0044(18) 0.0009(18) -0.0032(19)
O2 0.0503(18) 0.0269(12) 0.0277(13) 0.0037(10) -0.0042(12) -0.0144(13)
O3 0.0421(17) 0.0317(13) 0.0351(15) 0.0026(11) 0.0001(12) 0.0209(12)

loop_
_atom_type_symbol
_atom_type_description
_atom_type_scat_dispersion_real
_atom_type_scat_dispersion_imag
_atom_type_scat_source
C C 0.0033 0.0016 'International Tables Vol C Tables 4.2.6.8 and 6.1.1.4'
H H 0.0000 0.0000 'International Tables Vol C Tables 4.2.6.8 and 6.1.1.4'
N N 0.0061 0.0033 'International Tables Vol C Tables 4.2.6.8 and 6.1.1.4'
O O 0.0106 0.0060 'International Tables Vol C Tables 4.2.6.8 and 6.1.1.4'
P P 0.1023 0.0942 'International Tables Vol C Tables 4.2.6.8 and 6.1.1.4'
Zn Zn 0.2839 1.4301 'International Tables Vol C Tables 4.2.6.8 and 6.1.1.4'

loop_
_geom_angle_atom_site_label_1
_geom_angle_atom_site_label_2
_geom_angle_atom_site_label_3
_geom_angle
_geom_angle_site_symmetry_1
_geom_angle_site_symmetry_3
O1 Zn1 N1 107.78(11) . .
O2 Zn1 O1 108.49(11) 5_666 .
O2 Zn1 N1 112.98(11) 5_666 .
O3 Zn1 O1 110.53(10) 3_456 .
O3 Zn1 N1 113.89(11) 3_456 .
O3 Zn1 O2 103.05(10) 3_456 5_666
O2 P1 O1 113.10(13) . .
O3 P1 O1 112.72(13) . .
O3 P1 O2 112.52(16) . .
P1 O1 Zn1 130.90(14) . .
C1 N1 Zn1 128.0(2) . .
C1 N1 C2 106.6(3) . .
C2 N1 Zn1 124.4(2) . .
C1 N2 C4 125.7(3) . .
C1 N2 C3 107.2(3) . .
C3 N2 C4 127.1(3) . .
C5 C5 C4 123.8(2) 4_556 .
C6 C5 C5 118.8(2) . 4_556
C6 C5 C4 117.3(3) . .
C7 C6 C5 121.6(3) . .
N1 C1 N2 110.7(3) . .
N2 C4 C5 111.1(3) . .
C7 C7 C6 119.5(2) 4_556 .
C2 C3 N2 106.8(3) . .
C3 C2 N1 108.7(4) . .
P1 O2 Zn1 130.06(14) . 5_666
P1 O3 Zn1 139.78(15) . 3_556

loop_
_geom_bond_atom_site_label_1
_geom_bond_atom_site_label_2
_geom_bond_distance
_geom_bond_site_symmetry_2
Zn1 O1 1.951(2) .
Zn1 N1 2.002(3) .
Zn1 O2 1.933(2) 5_666
Zn1 O3 1.910(2) 3_456
P1 O1 1.517(2) .
P1 O2 1.509(2) .
P1 O3 1.507(2) .
N1 C1 1.320(4) .
N1 C2 1.370(4) .
N2 C1 1.343(4) .
N2 C4 1.464(4) .
N2 C3 1.368(5) .
C5 C5 1.398(6) 4_556
C5 C6 1.386(5) .
C5 C4 1.525(5) .
C6 C7 1.378(5) .
C7 C7 1.375(8) 4_556
C3 C2 1.355(5) .
O2 Zn1 1.933(2) 5_666
O3 Zn1 1.910(2) 3_556
